data_7053999
loop_
_publ_author_name
'Benkhellat, Zakia'
'Allali, Mustapha'
'Beley, Marc'
'Wenger, Emmanuel'
'Bernard, Maxime'
'Parizel, Nathalie'
'Selmeczi, Katalin'
'Joly, Jean-Pierre'

_publ_section_title
;
 Click synthesis of symmetric bis-triazol ligands and full
 characterisation of their copper(ii)-complexes
;
_journal_issue 1
_journal_name_full 'New Journal of Chemistry'
_journal_page_first 419
_journal_paper_doi 10.1039/c3nj00570d
_journal_volume 38
_journal_year 2014
_chemical_formula_moiety 'C25 H32 Cl Cu N8 O4, Cl O4'
_chemical_formula_sum 'C25 H32 Cl2 Cu N8 O8'
_chemical_formula_weight 707.04
_chemical_name_common '[CuL6(ClO4)](ClO4)'
_space_group_IT_number 36
_symmetry_cell_setting orthorhombic
_symmetry_space_group_name_Hall 'C 2c -2'
_symmetry_space_group_name_H-M 'C m c 21'
_atom_sites_solution_hydrogens geom
_atom_sites_solution_primary direct
_atom_sites_solution_secondary difmap
_audit_creation_method SHELXL-97
_audit_update_record
;
2013-09-02 # Formatted by publCIF

;
_cell_angle_alpha 90.00
_cell_angle_beta 90.00
_cell_angle_gamma 90.00
_cell_formula_units_Z 4
_cell_length_a 14.8356(4)
_cell_length_b 25.4907(6)
_cell_length_c 8.1556(2)
_cell_measurement_reflns_used 2520
_cell_measurement_temperature 100(2)
_cell_measurement_theta_max 30.238
_cell_measurement_theta_min 1.588
_cell_volume 3084.20(13)
_computing_cell_refinement HKL2000
_computing_data_collection 'Collect Bruker-Nonius'
_computing_data_reduction HKL2000
_computing_publication_material 'WinGX publication routines (Farrugia, 1999)'
_computing_structure_refinement 'SHELXL-97 (Sheldrick, 1997)'
_computing_structure_solution SIR92
_diffrn_ambient_temperature 100(2)
_diffrn_detector_area_resol_mean 9
_diffrn_measured_fraction_theta_full 0.999
_diffrn_measured_fraction_theta_max 0.998
_diffrn_measurement_device_type KappaCCD
_diffrn_measurement_method '\w scans'
_diffrn_radiation_monochromator graphite
_diffrn_radiation_source 'fine-focus sealed tube'
_diffrn_radiation_type MoK\a
_diffrn_radiation_wavelength 0.71073
_diffrn_reflns_av_R_equivalents 0.0358
_diffrn_reflns_av_sigmaI/netI 0.0234
_diffrn_reflns_limit_h_max 20
_diffrn_reflns_limit_h_min -21
_diffrn_reflns_limit_k_max 36
_diffrn_reflns_limit_k_min -35
_diffrn_reflns_limit_l_max 11
_diffrn_reflns_limit_l_min 0
_diffrn_reflns_number 8960
_diffrn_reflns_theta_full 25.242
_diffrn_reflns_theta_max 30.238
_diffrn_reflns_theta_min 1.58
_exptl_absorpt_coefficient_mu 0.942
_exptl_absorpt_correction_T_max 0.885
_exptl_absorpt_correction_T_min 0.754
_exptl_absorpt_correction_type multi-scan
_exptl_absorpt_process_details
;
(see. N.W. Alcock (1970). Cryst. Computing, p271)
;
_exptl_crystal_colour purple
_exptl_crystal_density_diffrn 1.523
_exptl_crystal_density_method 'not measured'
_exptl_crystal_description prismatic
_exptl_crystal_F_000 1460.0
_exptl_crystal_size_max 0.36
_exptl_crystal_size_mid 0.25
_exptl_crystal_size_min 0.13
_refine_diff_density_max 1.371
_refine_diff_density_min -0.618
_refine_diff_density_rms 0.167
_refine_ls_abs_structure_details
;
 Flack x determined using 1871 quotients [(I+)-(I-)]/[(I+)+(I-)]
 (Parsons and Flack (2004), Acta Cryst. A60, s61).
;
_refine_ls_abs_structure_Flack 0.473(8)
_refine_ls_extinction_method none
_refine_ls_goodness_of_fit_ref 1.192
_refine_ls_hydrogen_treatment constr
_refine_ls_matrix_type full
_refine_ls_number_parameters 212
_refine_ls_number_reflns 4755
_refine_ls_number_restraints 1
_refine_ls_restrained_S_all 1.192
_refine_ls_R_factor_all 0.0508
_refine_ls_R_factor_gt 0.0465
_refine_ls_shift/su_max 0.000
_refine_ls_shift/su_mean 0.000
_refine_ls_structure_factor_coef Fsqd
_refine_ls_weighting_details
;
 w=1/[\s^2^(Fo^2^)+(0.0654P)^2^+10.6592P]
 where P=(Fo^2^+2Fc^2^)/3
;
_refine_ls_weighting_scheme calc
_refine_ls_wR_factor_gt 0.1239
_refine_ls_wR_factor_ref 0.1365
_reflns_Friedel_coverage 0.799
_reflns_Friedel_fraction_full 0.898
_reflns_Friedel_fraction_max 0.909
_reflns_number_gt 4401
_reflns_number_total 4755
_reflns_threshold_expression >2sigma(I)
_cod_data_source_file c3nj00570d.txt
_cod_data_source_block shelxl
_cod_original_sg_symbol_H-M Cmc21
_cod_database_code 7053999

loop_
_symmetry_equiv_pos_as_xyz
'x, y, z'
'-x, -y, z+1/2'
'-x, y, z'
'x, -y, z+1/2'
'x+1/2, y+1/2, z'
'-x+1/2, -y+1/2, z+1/2'
'-x+1/2, y+1/2, z'
'x+1/2, -y+1/2, z+1/2'

loop_
_atom_site_label
_atom_site_type_symbol
_atom_site_fract_x
_atom_site_fract_y
_atom_site_fract_z
_atom_site_U_iso_or_equiv
_atom_site_adp_type
_atom_site_occupancy
_atom_site_site_symmetry_order
_atom_site_calc_flag
_atom_site_refinement_flags_posn
_atom_site_refinement_flags_adp
_atom_site_refinement_flags_occupancy
Cu1 Cu 0.0000 0.77978(2) 0.62396(8) 0.01190(16) Uani 1 2 d S T P
N1 N 0.0994(2) 0.82954(14) 0.6545(5) 0.0162(7) Uani 1 1 d . . .
N2 N 0.1030(2) 0.72642(12) 0.6226(6) 0.0125(5) Uani 1 1 d . . .
N3 N 0.1057(2) 0.87715(15) 0.7151(5) 0.0177(7) Uani 1 1 d . . .
N4 N 0.1934(2) 0.88738(15) 0.7242(5) 0.0158(7) Uani 1 1 d . . .
C1 C 0.0000 0.6494(2) 0.5653(8) 0.0150(10) Uani 1 2 d S T P
H1A H 0.0000 0.6423 0.6846 0.018 Uiso 1 2 calc R U P
H1B H 0.0000 0.6151 0.5080 0.018 Uiso 1 2 calc R U P
C2 C 0.0862(3) 0.67853(16) 0.5216(5) 0.0139(7) Uani 1 1 d . . .
H2A H 0.1379 0.6543 0.5347 0.017 Uiso 1 1 calc R U .
H2B H 0.0834 0.6889 0.4047 0.017 Uiso 1 1 calc R U .
C3 C 0.1238(3) 0.71192(18) 0.7958(6) 0.0171(8) Uani 1 1 d . . .
H3A H 0.0732 0.6920 0.8418 0.026 Uiso 1 1 calc R U .
H3B H 0.1331 0.7439 0.8606 0.026 Uiso 1 1 calc R U .
H3C H 0.1785 0.6904 0.7989 0.026 Uiso 1 1 calc R U .
C7 C 0.1837(3) 0.75491(17) 0.5549(6) 0.0160(7) Uani 1 1 d . . .
H7A H 0.2399 0.7365 0.5858 0.019 Uiso 1 1 calc R U .
H7B H 0.1802 0.7567 0.4338 0.019 Uiso 1 1 calc R U .
C8 C 0.1827(2) 0.80886(14) 0.6263(6) 0.0148(6) Uani 1 1 d . . .
C9 C 0.2442(3) 0.84629(16) 0.6716(5) 0.0151(7) Uani 1 1 d . . .
H9 H 0.3081 0.8440 0.6671 0.018 Uiso 1 1 calc R U .
C10 C 0.2220(3) 0.93743(17) 0.7958(6) 0.0173(8) Uani 1 1 d . . .
H10A H 0.1739 0.9638 0.7792 0.021 Uiso 1 1 calc R U .
H10B H 0.2767 0.9499 0.7385 0.021 Uiso 1 1 calc R U .
C11 C 0.2417(3) 0.93269(17) 0.9767(6) 0.0162(8) Uani 1 1 d . . .
C16 C 0.3238(3) 0.95146(17) 1.0390(6) 0.0164(8) Uani 1 1 d . . .
H16 H 0.3668 0.9667 0.9671 0.020 Uiso 1 1 calc R U .
C15 C 0.3423(3) 0.94786(19) 1.2055(6) 0.0203(9) Uani 1 1 d . . .
H15 H 0.3977 0.9610 1.2472 0.024 Uiso 1 1 calc R U .
C14 C 0.2803(4) 0.92519(19) 1.3112(6) 0.0245(10) Uani 1 1 d . . .
H14 H 0.2935 0.9226 1.4249 0.029 Uiso 1 1 calc R U .
C13 C 0.1987(4) 0.9062(2) 1.2510(7) 0.0283(11) Uani 1 1 d . . .
H13 H 0.1563 0.8907 1.3235 0.034 Uiso 1 1 calc R U .
C12 C 0.1791(3) 0.9101(2) 1.0841(6) 0.0241(10) Uani 1 1 d . . .
H12 H 0.1233 0.8974 1.0433 0.029 Uiso 1 1 calc R U .
Cl1 Cl 0.0000 0.77778(7) 0.1770(2) 0.0225(3) Uani 1 2 d S T P
O1A O 0.0000 0.8033(3) 0.3350(7) 0.0315(12) Uani 1 2 d S T P
O1B O 0.0000 0.8156(3) 0.0480(7) 0.0351(13) Uani 1 2 d S T P
O1C O -0.0792(4) 0.7457(3) 0.1655(6) 0.0562(16) Uani 1 1 d . . .
Cl2 Cl 0.0000 0.58251(5) 0.10445(18) 0.0153(3) Uani 1 2 d S T P
O2A O 0.0000 0.6185(3) -0.0283(9) 0.052(2) Uani 1 2 d S T P
O2B O 0.0791(3) 0.58981(19) 0.2037(6) 0.0350(10) Uani 1 1 d . . .
O2C O 0.0000 0.5301(2) 0.0378(9) 0.0350(13) Uani 1 2 d S T P

loop_
_atom_site_aniso_label
_atom_site_aniso_U_11
_atom_site_aniso_U_22
_atom_site_aniso_U_33
_atom_site_aniso_U_23
_atom_site_aniso_U_13
_atom_site_aniso_U_12
Cu1 0.0090(3) 0.0111(3) 0.0155(3) -0.0014(3) 0.000 0.000
N1 0.0127(14) 0.0141(14) 0.022(2) -0.0016(13) -0.0011(12) -0.0005(11)
N2 0.0109(12) 0.0124(13) 0.0141(14) 0.0000(14) -0.0003(15) 0.0002(10)
N3 0.0123(15) 0.0166(16) 0.0241(19) -0.0021(14) -0.0018(14) -0.0018(12)
N4 0.0135(16) 0.0160(16) 0.0179(17) 0.0012(13) -0.0020(13) -0.0031(12)
C1 0.017(2) 0.012(2) 0.016(2) -0.0034(19) 0.000 0.000
C2 0.0171(17) 0.0110(16) 0.0134(17) -0.0026(14) 0.0015(14) 0.0008(13)
C3 0.019(2) 0.0187(19) 0.0133(18) 0.0020(15) -0.0033(15) 0.0013(15)
C7 0.0130(17) 0.0165(18) 0.0186(19) -0.0024(15) 0.0018(15) -0.0002(14)
C8 0.0115(14) 0.0158(15) 0.0173(17) -0.0004(18) 0.0010(17) -0.0004(12)
C9 0.0129(16) 0.0161(17) 0.0162(17) 0.0007(14) -0.0013(13) -0.0007(14)
C10 0.020(2) 0.0135(18) 0.018(2) 0.0022(15) -0.0039(16) -0.0050(15)
C11 0.0172(19) 0.0127(18) 0.019(2) -0.0005(15) 0.0005(16) 0.0000(15)
C16 0.0200(19) 0.0104(17) 0.019(2) -0.0020(15) -0.0023(16) 0.0001(15)
C15 0.026(2) 0.0151(19) 0.020(2) -0.0028(16) -0.0045(17) 0.0016(16)
C14 0.038(3) 0.019(2) 0.017(2) -0.0004(16) 0.0017(19) 0.0023(19)
C13 0.036(3) 0.028(2) 0.021(2) 0.0037(19) 0.007(2) -0.003(2)
C12 0.022(2) 0.025(2) 0.025(3) 0.0023(17) 0.0027(17) -0.0061(17)
Cl1 0.0267(8) 0.0264(8) 0.0144(6) 0.0029(6) 0.000 0.000
O1A 0.043(3) 0.031(3) 0.021(3) -0.004(2) 0.000 0.000
O1B 0.041(3) 0.040(3) 0.025(3) 0.016(2) 0.000 0.000
O1C 0.066(3) 0.078(4) 0.025(2) 0.009(2) -0.010(2) -0.043(3)
Cl2 0.0143(5) 0.0177(5) 0.0139(6) 0.0029(5) 0.000 0.000
O2A 0.093(6) 0.036(4) 0.026(3) 0.016(3) 0.000 0.000
O2B 0.0177(17) 0.053(3) 0.035(2) -0.0073(19) -0.0076(16) -0.0047(16)
O2C 0.034(3) 0.023(3) 0.048(4) -0.010(2) 0.000 0.000

loop_
_atom_type_symbol
_atom_type_description
_atom_type_scat_dispersion_real
_atom_type_scat_dispersion_imag
_atom_type_scat_source
C C 0.0033 0.0016 'International Tables Vol C Tables 4.2.6.8 and 6.1.1.4'
H H 0.0000 0.0000 'International Tables Vol C Tables 4.2.6.8 and 6.1.1.4'
N N 0.0061 0.0033 'International Tables Vol C Tables 4.2.6.8 and 6.1.1.4'
O O 0.0106 0.0060 'International Tables Vol C Tables 4.2.6.8 and 6.1.1.4'
Cl Cl 0.1484 0.1585 'International Tables Vol C Tables 4.2.6.8 and 6.1.1.4'
Cu Cu 0.3201 1.2651 'International Tables Vol C Tables 4.2.6.8 and 6.1.1.4'

loop_
_geom_angle_atom_site_label_1
_geom_angle_atom_site_label_2
_geom_angle_atom_site_label_3
_geom_angle
_geom_angle_site_symmetry_1
_geom_angle_site_symmetry_3
N1 Cu1 N1 97.5(2) . 3
N1 Cu1 N2 82.46(13) . .
N1 Cu1 N2 172.96(18) 3 .
N1 Cu1 N2 172.96(18) . 3
N1 Cu1 N2 82.46(13) 3 3
N2 Cu1 N2 96.68(17) . 3
N1 Cu1 O1A 87.89(15) . .
N1 Cu1 O1A 87.89(15) 3 .
N2 Cu1 O1A 99.14(16) . .
N2 Cu1 O1A 99.14(16) 3 .
N3 N1 C8 110.9(3) . .
N3 N1 Cu1 134.3(3) . .
C8 N1 Cu1 114.2(3) . .
C3 N2 C2 110.7(3) . .
C3 N2 C7 107.7(3) . .
C2 N2 C7 109.0(3) . .
C3 N2 Cu1 108.2(3) . .
C2 N2 Cu1 114.9(3) . .
C7 N2 Cu1 106.0(2) . .
N1 N3 N4 105.7(3) . .
N3 N4 C9 111.9(4) . .
N3 N4 C10 118.4(4) . .
C9 N4 C10 129.5(4) . .
C2 C1 C2 114.4(5) . 3
C2 C1 H1A 108.7 . .
C2 C1 H1A 108.7 3 .
C2 C1 H1B 108.7 . .
C2 C1 H1B 108.7 3 .
H1A C1 H1B 107.6 . .
N2 C2 C1 114.2(4) . .
N2 C2 H2A 108.7 . .
C1 C2 H2A 108.7 . .
N2 C2 H2B 108.7 . .
C1 C2 H2B 108.7 . .
H2A C2 H2B 107.6 . .
N2 C3 H3A 109.5 . .
N2 C3 H3B 109.5 . .
H3A C3 H3B 109.5 . .
N2 C3 H3C 109.5 . .
H3A C3 H3C 109.5 . .
H3B C3 H3C 109.5 . .
C8 C7 N2 107.1(3) . .
C8 C7 H7A 110.3 . .
N2 C7 H7A 110.3 . .
C8 C7 H7B 110.3 . .
N2 C7 H7B 110.3 . .
H7A C7 H7B 108.6 . .
N1 C8 C9 106.8(3) . .
N1 C8 C7 115.5(3) . .
C9 C8 C7 137.6(4) . .
N4 C9 C8 104.6(3) . .
N4 C9 H9 127.7 . .
C8 C9 H9 127.7 . .
N4 C10 C11 112.1(4) . .
N4 C10 H10A 109.2 . .
C11 C10 H10A 109.2 . .
N4 C10 H10B 109.2 . .
C11 C10 H10B 109.2 . .
H10A C10 H10B 107.9 . .
C12 C11 C16 119.2(5) . .
C12 C11 C10 121.1(4) . .
C16 C11 C10 119.7(4) . .
C15 C16 C11 120.2(5) . .
C15 C16 H16 119.9 . .
C11 C16 H16 119.9 . .
C14 C15 C16 120.3(5) . .
C14 C15 H15 119.9 . .
C16 C15 H15 119.9 . .
C15 C14 C13 120.1(5) . .
C15 C14 H14 119.9 . .
C13 C14 H14 119.9 . .
C14 C13 C12 120.0(5) . .
C14 C13 H13 120.0 . .
C12 C13 H13 120.0 . .
C13 C12 C11 120.1(5) . .
C13 C12 H12 119.9 . .
C11 C12 H12 119.9 . .
O1B Cl1 O1C 109.7(3) . 3
O1B Cl1 O1C 109.7(3) . .
O1C Cl1 O1C 110.0(6) 3 .
O1B Cl1 O1A 110.7(4) . .
O1C Cl1 O1A 108.4(3) 3 .
O1C Cl1 O1A 108.4(3) . .
Cl1 O1A Cu1 138.9(4) . .
O2A Cl2 O2B 110.2(3) . .
O2A Cl2 O2B 110.2(3) . 3
O2B Cl2 O2B 109.4(4) . 3
O2A Cl2 O2C 108.2(4) . .
O2B Cl2 O2C 109.4(2) . .
O2B Cl2 O2C 109.4(2) 3 .

loop_
_geom_bond_atom_site_label_1
_geom_bond_atom_site_label_2
_geom_bond_distance
_geom_bond_site_symmetry_2
Cu1 N1 1.961(4) .
Cu1 N1 1.961(4) 3
Cu1 N2 2.046(3) .
Cu1 N2 2.046(3) 3
Cu1 O1A 2.432(6) .
N1 N3 1.314(5) .
N1 C8 1.362(5) .
N2 C3 1.493(6) .
N2 C2 1.494(5) .
N2 C7 1.504(5) .
N3 N4 1.330(5) .
N4 C9 1.360(6) .
N4 C10 1.466(6) .
C1 C2 1.521(5) .
C1 C2 1.522(5) 3
C1 H1A 0.9900 .
C1 H1B 0.9900 .
C2 H2A 0.9900 .
C2 H2B 0.9900 .
C3 H3A 0.9800 .
C3 H3B 0.9800 .
C3 H3C 0.9800 .
C7 C8 1.493(6) .
C7 H7A 0.9900 .
C7 H7B 0.9900 .
C8 C9 1.371(5) .
C9 H9 0.9500 .
C10 C11 1.509(6) .
C10 H10A 0.9900 .
C10 H10B 0.9900 .
C11 C12 1.400(6) .
C11 C16 1.403(6) .
C16 C15 1.388(6) .
C16 H16 0.9500 .
C15 C14 1.386(7) .
C15 H15 0.9500 .
C14 C13 1.393(8) .
C14 H14 0.9500 .
C13 C12 1.395(8) .
C13 H13 0.9500 .
C12 H12 0.9500 .
Cl1 O1B 1.426(6) .
Cl1 O1C 1.434(5) 3
Cl1 O1C 1.434(5) .
Cl1 O1A 1.444(6) .
Cl2 O2A 1.420(6) .
Cl2 O2B 1.438(4) .
Cl2 O2B 1.438(4) 3
Cl2 O2C 1.443(6) .

loop_
_geom_torsion_atom_site_label_1
_geom_torsion_atom_site_label_2
_geom_torsion_atom_site_label_3
_geom_torsion_atom_site_label_4
_geom_torsion
_geom_torsion_site_symmetry_1
C8 N1 N3 N4 0.7(5) .
Cu1 N1 N3 N4 171.1(3) .
N1 N3 N4 C9 -0.8(5) .
N1 N3 N4 C10 -177.0(4) .
C3 N2 C2 C1 68.3(4) .
C7 N2 C2 C1 -173.4(4) .
Cu1 N2 C2 C1 -54.7(5) .
C2 C1 C2 N2 68.9(6) 3
C3 N2 C7 C8 -75.5(4) .
C2 N2 C7 C8 164.3(4) .
Cu1 N2 C7 C8 40.1(4) .
N3 N1 C8 C9 -0.4(5) .
Cu1 N1 C8 C9 -172.9(3) .
N3 N1 C8 C7 -179.2(4) .
Cu1 N1 C8 C7 8.3(5) .
N2 C7 C8 N1 -33.1(6) .
N2 C7 C8 C9 148.6(6) .
N3 N4 C9 C8 0.5(5) .
C10 N4 C9 C8 176.2(4) .
N1 C8 C9 N4 -0.1(5) .
C7 C8 C9 N4 178.3(6) .
N3 N4 C10 C11 93.5(5) .
C9 N4 C10 C11 -82.0(6) .
N4 C10 C11 C12 -51.5(6) .
N4 C10 C11 C16 128.9(4) .
C12 C11 C16 C15 -0.3(7) .
C10 C11 C16 C15 179.3(4) .
C11 C16 C15 C14 0.7(7) .
C16 C15 C14 C13 -0.5(8) .
C15 C14 C13 C12 -0.1(8) .
C14 C13 C12 C11 0.5(8) .
C16 C11 C12 C13 -0.3(7) .
C10 C11 C12 C13 -179.8(5) .
O1B Cl1 O1A Cu1 180.000(2) .
O1C Cl1 O1A Cu1 -59.7(3) 3
O1C Cl1 O1A Cu1 59.7(3) .
